data_4128895
loop_
_publ_author_name
'Zheng, Qi'
'Kupper, Manuel'
'Xuan, Weimin'
'Oki, Hirofumi'
'Tsunashima, Ryo'
'Long, De-Liang'
'Cronin, Leroy'

_publ_section_title
;
 Anisotropic Polyoxometalate Cages Assembled via Layers of Heteroanion
 Templates.
;
_journal_issue 34
_journal_name_full 'Journal of the American Chemical Society'
_journal_page_first 13479
_journal_page_last 13486
_journal_paper_doi 10.1021/jacs.9b04533
_journal_volume 141
_journal_year 2019
_chemical_formula_sum 'C20 H113 Mo3 N10 Na2 O96 P2 W21'
_chemical_formula_weight 6286.79
_space_group_crystal_system orthorhombic
_space_group_IT_number 62
_space_group_name_Hall '-P 2ac 2n'
_space_group_name_H-M_alt 'P n m a'
_atom_sites_solution_primary direct
_atom_sites_solution_secondary difmap
_audit_creation_method SHELXL-2018/3
_cell_angle_alpha 90
_cell_angle_beta 90
_cell_angle_gamma 90
_cell_formula_units_Z 4
_cell_length_a 35.244(2)
_cell_length_b 21.9528(13)
_cell_length_c 15.0516(8)
_cell_measurement_reflns_used 9926
_cell_measurement_temperature 150(2)
_cell_measurement_theta_max 26.4
_cell_measurement_theta_min 2.39
_cell_volume 11645.5(11)
_computing_cell_refinement Apex3
_computing_data_collection Apex3
_computing_data_reduction Apex3
_computing_molecular_graphics Diamond3
_computing_publication_material WinGX
_computing_structure_refinement 'SHELXL-2018/3 (Sheldrick, 2018)'
_computing_structure_solution 'SHELXT-2018 (Sheldrick, 2018)'
_diffrn_ambient_temperature 150(2)
_diffrn_measured_fraction_theta_full 0.999
_diffrn_measured_fraction_theta_max 0.999
_diffrn_measurement_device_type 'Bruker Apex II Quasar'
_diffrn_measurement_method '\w & \f scans'
_diffrn_radiation_type MoK\a
_diffrn_radiation_wavelength 0.71073
_diffrn_reflns_av_R_equivalents 0.0787
_diffrn_reflns_av_unetI/netI 0.0340
_diffrn_reflns_Laue_measured_fraction_full 0.999
_diffrn_reflns_Laue_measured_fraction_max 0.999
_diffrn_reflns_limit_h_max 43
_diffrn_reflns_limit_h_min -43
_diffrn_reflns_limit_k_max 25
_diffrn_reflns_limit_k_min -27
_diffrn_reflns_limit_l_max 18
_diffrn_reflns_limit_l_min -18
_diffrn_reflns_number 166812
_diffrn_reflns_point_group_measured_fraction_full 0.999
_diffrn_reflns_point_group_measured_fraction_max 0.999
_diffrn_reflns_theta_full 25.242
_diffrn_reflns_theta_max 25.999
_diffrn_reflns_theta_min 1.640
_diffrn_source '1uS Microfocus x-ray'
_exptl_absorpt_coefficient_mu 21.099
_exptl_absorpt_correction_T_max 0.0223
_exptl_absorpt_correction_T_min 0.0091
_exptl_absorpt_correction_type empirical
_exptl_absorpt_process_details 'SADABS-2016/2 - Bruker AXS'
_exptl_crystal_colour blue
_exptl_crystal_density_diffrn 3.586
_exptl_crystal_density_method none
_exptl_crystal_description block
_exptl_crystal_F_000 11212
_exptl_crystal_size_max 0.100
_exptl_crystal_size_mid 0.060
_exptl_crystal_size_min 0.050
_refine_diff_density_max 5.59
_refine_diff_density_min -9.76
_refine_diff_density_rms 0.71
_refine_ls_extinction_method none
_refine_ls_goodness_of_fit_ref 1.193
_refine_ls_hydrogen_treatment undef
_refine_ls_matrix_type full
_refine_ls_number_parameters 663
_refine_ls_number_reflns 11754
_refine_ls_number_restraints 112
_refine_ls_restrained_S_all 1.190
_refine_ls_R_factor_all 0.1443
_refine_ls_R_factor_gt 0.1167
_refine_ls_shift/su_max 0.001
_refine_ls_shift/su_mean 0.000
_refine_ls_structure_factor_coef Fsqd
_refine_ls_weighting_details 'w=1/[\s^2^(Fo^2^)+(0.0002P)^2^+4548.8809P] where P=(Fo^2^+2Fc^2^)/3'
_refine_ls_weighting_scheme calc
_refine_ls_wR_factor_gt 0.2465
_refine_ls_wR_factor_ref 0.2791
_reflns_Friedel_coverage 0.000
_reflns_number_gt 9284
_reflns_number_total 11754
_reflns_threshold_expression 'I > 2\s(I)'
_cod_data_source_file ja9b04533_si_005.cif
_cod_data_source_block qz569b_2
_cod_depositor_comments
;
The following automatic conversions were performed:

data item '_atom_sites_solution_primary' value 'direct methods' was
changed to 'direct'.

Automatic conversion script
Id: cif_fix_values 6909 2019-04-08 15:41:33Z antanas 
;
_cod_original_cell_volume 11645.4(11)
_cod_database_code 4128895
_shelx_shelxl_version_number 2018/3
_shelx_space_group_comment
;
The symmetry employed for this shelxl refinement is uniquely defined
by the following loop, which should always be used as a source of
symmetry information in preference to the above space-group names.
They are only intended as comments.
;
_shelx_estimated_absorpt_t_min 0.227
_shelx_estimated_absorpt_t_max 0.418

loop_
_space_group_symop_operation_xyz
'x, y, z'
'-x+1/2, -y, z+1/2'
'x+1/2, -y+1/2, -z+1/2'
'-x, y+1/2, -z'
'-x, -y, -z'
'x-1/2, y, -z-1/2'
'-x-1/2, y-1/2, z-1/2'
'x, -y-1/2, z'

loop_
_atom_site_label
_atom_site_type_symbol
_atom_site_fract_x
_atom_site_fract_y
_atom_site_fract_z
_atom_site_U_iso_or_equiv
_atom_site_adp_type
_atom_site_occupancy
_atom_site_site_symmetry_order
_atom_site_calc_flag
_atom_site_refinement_flags_posn
_atom_site_refinement_flags_adp
_atom_site_refinement_flags_occupancy
_atom_site_disorder_assembly
_atom_site_disorder_group
W1 W 0.01302(18) 0.3424(3) 0.1834(5) 0.0285(12) Uani 0.5 1 d . . P . .
W1' W 0.0088(3) 0.3211(4) 0.1814(9) 0.0196(19) Uani 0.3 1 d . . P . .
W2 W -0.04220(8) 0.2618(2) 0.3553(2) 0.0242(17) Uani 0.35 1 d . . P . .
W3 W 0.00626(5) 0.32868(12) 0.51918(13) 0.0446(5) Uani 0.85 1 d . . P . .
W4 W 0.06036(5) 0.41269(11) 0.34746(13) 0.0408(5) Uani 0.85 1 d . . P . .
W5 W 0.10948(10) 0.3336(2) 0.1859(3) 0.0325(8) Uani 0.8 1 d . . P . .
W5' W 0.1172(10) 0.3433(18) 0.173(2) 0.036(9) Uani 0.1 1 d . U P . .
W6 W 0.19579(5) 0.32722(8) 0.32979(11) 0.0286(4) Uani 0.85 1 d . . P A .
W7 W 0.14350(5) 0.40966(8) 0.50044(12) 0.0324(4) Uani 0.85 1 d . . P A .
W8 W 0.09338(8) 0.33256(15) 0.65793(17) 0.0297(6) Uani 0.75 1 d . . P A .
W8' W 0.1041(8) 0.3367(14) 0.6800(19) 0.040(7) Uani 0.1 1 d . U P A .
W9 W 0.17875(5) 0.33492(8) 0.80298(11) 0.0296(4) Uani 0.85 1 d . . P A 1
W10 W 0.22753(5) 0.41106(8) 0.64931(12) 0.0349(4) Uani 0.9 1 d . . P A 1
W11 W 0.28107(5) 0.32587(9) 0.47497(11) 0.0315(4) Uani 0.9 1 d . . P A 1
W12 W 0.32780(7) 0.250000 0.63468(17) 0.0368(6) Uani 0.9 2 d S T P A 1
W13 W 0.27378(5) 0.33423(9) 0.80654(11) 0.0341(4) Uani 0.9 1 d . . P A 1
W14 W 0.2446(13) 0.250000 0.486(2) 0.044(9) Uani 0.07 2 d S T P B 2
W15 W 0.2047(11) 0.3378(16) 0.684(2) 0.047(7) Uani 0.06 1 d . U P A 2
Mo1 Mo 0.01302(18) 0.3424(3) 0.1834(5) 0.0285(12) Uani 0.1 1 d . . P . .
Mo2 Mo -0.04220(8) 0.2618(2) 0.3553(2) 0.0242(17) Uani 0.1 1 d . . P . .
Mo3 Mo 0.00626(5) 0.32868(12) 0.51918(13) 0.0446(5) Uani 0.15 1 d . . P . .
Mo4 Mo 0.06036(5) 0.41269(11) 0.34746(13) 0.0408(5) Uani 0.1 1 d . . P . .
Mo5 Mo 0.10948(10) 0.3336(2) 0.1859(3) 0.0325(8) Uani 0.1 1 d . . P . .
Mo6 Mo 0.19579(5) 0.32722(8) 0.32979(11) 0.0286(4) Uani 0.15 1 d . . P A .
Mo7 Mo 0.14350(5) 0.40966(8) 0.50044(12) 0.0324(4) Uani 0.15 1 d . . P A .
Mo8 Mo 0.09338(8) 0.33256(15) 0.65793(17) 0.0297(6) Uani 0.15 1 d . . P A .
Mo9 Mo 0.17875(5) 0.33492(8) 0.80298(11) 0.0296(4) Uani 0.15 1 d . . P A 1
Mo10 Mo 0.22753(5) 0.41106(8) 0.64931(12) 0.0349(4) Uani 0.1 1 d . . P A 1
Mo11 Mo 0.28107(5) 0.32587(9) 0.47497(11) 0.0315(4) Uani 0.1 1 d . . P A 1
Mo12 Mo 0.32780(7) 0.250000 0.63468(17) 0.0368(6) Uani 0.1 2 d S T P A 1
Mo13 Mo 0.27378(5) 0.33423(9) 0.80654(11) 0.0341(4) Uani 0.1 1 d . . P A 1
P1 P 0.0622(4) 0.250000 0.3532(9) 0.015(3) Uani 0.8 2 d S TU P . .
P2 P 0.1528(5) 0.250000 0.5093(12) 0.024(4) Uani 0.74 2 d S TU P A .
P3 P 0.2275(6) 0.250000 0.6357(13) 0.020(4) Uani 0.6 2 d S TU P A 1
O1' O -0.0189(11) 0.3614(19) 0.105(3) 0.011(8) Uiso 0.5 1 d . . P C 2
O1 O -0.0094(13) 0.398(2) 0.155(3) 0.024(10) Uiso 0.5 1 d . . P C 1
O2 O -0.0892(19) 0.250000 0.336(5) 0.09(2) Uani 1 2 d S TU P . .
O3 O -0.0181(9) 0.376(2) 0.593(2) 0.064(11) Uani 1 1 d . . . . .
O4 O 0.0564(10) 0.4904(19) 0.358(2) 0.064(11) Uani 1 1 d . . . . .
O5 O 0.1340(9) 0.3658(15) 0.1016(19) 0.045(8) Uani 1 1 d . . . . .
O6 O 0.2194(8) 0.3719(12) 0.258(2) 0.038(7) Uani 1 1 d . . . . .
O7 O 0.1471(12) 0.4879(13) 0.490(2) 0.059(10) Uani 1 1 d . . . . .
O8 O 0.0686(8) 0.3648(16) 0.741(2) 0.046(8) Uani 1 1 d . . . . .
O9' O 0.1561(9) 0.4168(16) 0.857(2) 0.001(7) Uiso 0.5 1 d . . P D 2
O9 O 0.1516(10) 0.3655(16) 0.887(2) 0.004(7) Uiso 0.5 1 d . . P A 1
O10 O 0.2327(11) 0.4868(15) 0.631(3) 0.062(10) Uani 1 1 d . . . . .
O11 O 0.3019(9) 0.3752(16) 0.404(2) 0.052(9) Uani 1 1 d . . . . .
O12 O 0.3752(11) 0.250000 0.662(3) 0.054(13) Uani 1 2 d S T P . .
O13 O 0.3045(10) 0.3638(16) 0.890(2) 0.053(9) Uani 1 1 d . . . . .
O14 O 0.0132(15) 0.250000 0.159(4) 0.062(14) Uiso 1 2 d S . P C .
O15 O -0.0249(12) 0.309(2) 0.274(3) 0.075(12) Uani 1 1 d . U . . .
O16 O -0.0394(11) 0.307(2) 0.442(3) 0.070(11) Uani 1 1 d . U . . .
O17 O 0.0211(10) 0.4046(17) 0.252(2) 0.059(9) Uani 1 1 d . U . . .
O18 O 0.0590(11) 0.345(2) 0.133(2) 0.068(12) Uani 1 1 d . . . . .
O19 O 0.0603(10) 0.3105(16) 0.300(2) 0.053(8) Uani 1 1 d . U . . .
O20 O 0.0257(12) 0.250000 0.416(3) 0.048(12) Uani 1 2 d S T P . .
O21 O -0.0036(13) 0.250000 0.570(3) 0.049(11) Uani 1 2 d S TU P . .
O22 O 0.0218(9) 0.3815(19) 0.426(2) 0.059(11) Uani 1 1 d . . . . .
O23 O 0.0961(10) 0.4054(16) 0.250(2) 0.055(9) Uani 1 1 d . . . . .
O24 O 0.1064(9) 0.250000 0.158(2) 0.030(9) Uani 1 2 d S T P . .
O25 O 0.1480(8) 0.3177(16) 0.2652(18) 0.046(8) Uani 1 1 d . . . . .
O26 O 0.0973(8) 0.3960(14) 0.4280(18) 0.036(7) Uani 1 1 d . . . . .
O27 O 0.0548(9) 0.3295(15) 0.5709(19) 0.046(8) Uani 1 1 d . . . . .
O28 O 0.1321(7) 0.3061(14) 0.5340(18) 0.038(7) Uani 1 1 d . . . . .
O29 O 0.1669(12) 0.250000 0.418(3) 0.035(9) Uani 1 2 d S TU P A .
O30 O 0.2118(12) 0.250000 0.283(3) 0.042(11) Uani 1 2 d S T P A .
O31 O 0.1710(7) 0.3814(14) 0.4004(18) 0.035(6) Uani 1 1 d . . . . .
O32 O 0.1123(9) 0.4076(15) 0.607(2) 0.045(8) Uani 1 1 d . . . . .
O33 O 0.0847(13) 0.250000 0.680(4) 0.054(15) Uani 1 2 d S T P A .
O34 O 0.1417(7) 0.3213(13) 0.7178(17) 0.033(6) Uani 1 1 d . . . A 1
O35 O 0.1883(7) 0.3947(14) 0.5701(17) 0.034(6) Uani 1 1 d . . . A 1
O36 O 0.2333(8) 0.3208(13) 0.4244(18) 0.038(7) Uani 1 1 d . . . A 1
O37 O 0.2662(11) 0.250000 0.570(2) 0.030(8) Uiso 1 2 d S . P A 1
O38 O 0.2238(8) 0.3155(13) 0.7046(18) 0.033(6) Uani 1 1 d . U . A 1
O39 O 0.1801(12) 0.250000 0.831(2) 0.039(10) Uani 1 2 d S T P . .
O40 O 0.1897(8) 0.4114(13) 0.7460(18) 0.035(6) Uani 1 1 d . . . . .
O41 O 0.2623(7) 0.3791(11) 0.5656(17) 0.028(6) Uani 1 1 d . . . . .
O42 O 0.2947(11) 0.250000 0.413(2) 0.035(9) Uani 1 2 d S T P A 1
O43 O 0.3282(8) 0.3093(13) 0.5459(19) 0.036(6) Uani 1 1 d . U . . .
O44 O 0.2661(8) 0.4080(15) 0.7434(17) 0.040(7) Uani 1 1 d . . . . .
O45 O 0.2286(9) 0.3448(14) 0.8700(17) 0.039(7) Uani 1 1 d . . . . .
O46 O 0.2599(18) 0.250000 0.862(4) 0.059(18) Uani 1 2 d S TU P . .
O47 O 0.3082(8) 0.3093(17) 0.7149(18) 0.046(8) Uani 1 1 d . . . . .
O51 O 0.0738(8) 0.4125(13) 0.0104(18) 0.037(6) Uani 1 1 d . U . . .
O52 O 0.2132(7) 0.3308(13) 1.0272(18) 0.034(6) Uani 1 1 d . U . E 2
O54 O -0.0629(14) 0.312(2) -0.021(4) 0.098(15) Uiso 1 1 d . . . . .
O55 O -0.1101(16) 0.269(2) 0.133(4) 0.046(16) Uiso 0.5 1 d . . P . .
O56 O 0.328(4) 0.403(6) 0.061(8) 0.03(3) Uiso 0.2 1 d . . P . .
O58 O 0.0565(19) 0.250000 -0.001(5) 0.037(16) Uiso 0.6 2 d S . P . .
O59 O 0.198(3) 0.473(5) 0.989(7) 0.05(2) Uiso 0.3 1 d . . P . .
O81 O 0.3072(18) 0.388(3) 0.203(4) 0.028(14) Uiso 0.4 1 d . . P . .
O82 O 0.042(2) 0.420(4) 0.834(5) 0.025(18) Uiso 0.3 1 d . . P . .
O84 O 0.393(7) 0.250000 0.937(17) 0.14(9) Uiso 0.4 2 d S . P . .
O85 O 0.381(2) 0.403(4) 0.567(5) 0.025(18) Uiso 0.3 1 d . . P . .
O87 O 0.255(2) 0.496(4) 0.901(5) 0.022(17) Uiso 0.3 1 d . . P . .
O88 O 0.325(4) 0.250000 0.245(10) 0.07(4) Uiso 0.4 2 d S . P . .
O89 O 0.2691(14) 0.250000 0.838(3) 0.033(11) Uiso 1 2 d S . P . .
O90 O -0.011(5) 0.250000 0.756(12) 0.06(4) Uiso 0.3 2 d S . P . .
O91 O 0.160(3) 0.521(4) 0.793(6) 0.05(2) Uiso 0.35 1 d . . P . .
O101 O 0.053(4) 0.496(6) 0.131(9) 0.09(4) Uiso 0.4 1 d . . P F 1
O102 O 0.067(3) 0.488(5) 0.092(7) 0.06(3) Uiso 0.35 1 d . . P G 2
N1 N 0.2318(13) 0.250000 1.024(4) 0.064(18) Uiso 1 2 d DS . P H 1
N2 N 0.328(3) 0.502(5) 0.725(7) 0.05(2) Uiso 0.4 1 d D . P . .
N3 N -0.049(2) 0.444(3) 0.352(4) 0.048(17) Uiso 0.55 1 d D . P . .
C1 C 0.1899(13) 0.250000 1.043(4) 0.032(12) Uiso 1 2 d DS . P H 1
C2 C 0.258(2) 0.296(3) 1.062(6) 0.04(2) Uiso 0.5 1 d D . P H 1
C3 C 0.367(3) 0.477(7) 0.712(10) 0.07(4) Uiso 0.4 1 d D . P . .
C4 C -0.039(2) 0.491(3) 0.420(4) 0.032(16) Uiso 0.55 1 d D . P . .
Na1 Na 0.0218(9) 0.3236(17) 0.839(3) 0.085(12) Uani 0.7 1 d . . P A .

loop_
_atom_site_aniso_label
_atom_site_aniso_U_11
_atom_site_aniso_U_22
_atom_site_aniso_U_33
_atom_site_aniso_U_23
_atom_site_aniso_U_13
_atom_site_aniso_U_12
W1 0.014(2) 0.045(3) 0.0265(17) -0.003(3) -0.0064(15) 0.001(2)
W1' 0.011(3) 0.022(4) 0.026(3) 0.007(4) -0.009(2) -0.008(3)
W2 0.0051(11) 0.036(5) 0.0318(15) -0.0042(16) -0.0023(11) 0.0002(13)
W3 0.0230(9) 0.0787(16) 0.0320(9) 0.0011(10) 0.0029(7) 0.0190(9)
W4 0.0320(10) 0.0608(13) 0.0297(9) 0.0043(9) 0.0007(8) 0.0268(9)
W5 0.0246(15) 0.052(2) 0.0206(12) 0.0077(12) -0.0018(11) 0.0068(15)
W5' 0.042(12) 0.035(10) 0.029(12) -0.004(8) -0.008(8) -0.021(8)
W6 0.0286(8) 0.0346(9) 0.0226(8) 0.0044(7) -0.0004(6) -0.0004(7)
W7 0.0366(9) 0.0295(9) 0.0311(8) 0.0006(7) 0.0021(7) 0.0105(8)
W8 0.0252(13) 0.0446(14) 0.0194(11) -0.0054(10) -0.0017(9) 0.0141(11)
W8' 0.037(10) 0.037(9) 0.045(11) 0.001(8) 0.009(8) -0.003(8)
W9 0.0360(9) 0.0290(9) 0.0239(8) -0.0004(7) -0.0044(7) 0.0011(7)
W10 0.0436(10) 0.0298(9) 0.0314(9) 0.0004(7) -0.0011(8) -0.0066(8)
W11 0.0275(8) 0.0400(10) 0.0270(8) -0.0004(7) 0.0001(6) -0.0061(7)
W12 0.0176(11) 0.0581(17) 0.0345(13) 0.000 -0.0044(9) 0.000
W13 0.0342(9) 0.0390(9) 0.0290(8) -0.0012(7) -0.0086(7) -0.0071(8)
W14 0.07(3) 0.026(17) 0.030(17) 0.000 -0.002(18) 0.000
W15 0.049(11) 0.043(11) 0.049(11) 0.009(8) 0.019(9) 0.001(9)
Mo1 0.014(2) 0.045(3) 0.0265(17) -0.003(3) -0.0064(15) 0.001(2)
Mo2 0.0051(11) 0.036(5) 0.0318(15) -0.0042(16) -0.0023(11) 0.0002(13)
Mo3 0.0230(9) 0.0787(16) 0.0320(9) 0.0011(10) 0.0029(7) 0.0190(9)
Mo4 0.0320(10) 0.0608(13) 0.0297(9) 0.0043(9) 0.0007(8) 0.0268(9)
Mo5 0.0246(15) 0.052(2) 0.0206(12) 0.0077(12) -0.0018(11) 0.0068(15)
Mo6 0.0286(8) 0.0346(9) 0.0226(8) 0.0044(7) -0.0004(6) -0.0004(7)
Mo7 0.0366(9) 0.0295(9) 0.0311(8) 0.0006(7) 0.0021(7) 0.0105(8)
Mo8 0.0252(13) 0.0446(14) 0.0194(11) -0.0054(10) -0.0017(9) 0.0141(11)
Mo9 0.0360(9) 0.0290(9) 0.0239(8) -0.0004(7) -0.0044(7) 0.0011(7)
Mo10 0.0436(10) 0.0298(9) 0.0314(9) 0.0004(7) -0.0011(8) -0.0066(8)
Mo11 0.0275(8) 0.0400(10) 0.0270(8) -0.0004(7) 0.0001(6) -0.0061(7)
Mo12 0.0176(11) 0.0581(17) 0.0345(13) 0.000 -0.0044(9) 0.000
Mo13 0.0342(9) 0.0390(9) 0.0290(8) -0.0012(7) -0.0086(7) -0.0071(8)
P1 0.009(5) 0.025(6) 0.011(5) 0.000 0.003(5) 0.000
P2 0.031(7) 0.018(7) 0.024(7) 0.000 0.024(6) 0.000
P3 0.034(8) 0.010(7) 0.016(7) 0.000 -0.009(6) 0.000
O2 0.09(2) 0.09(2) 0.09(2) 0.000 -0.002(10) 0.000
O3 0.026(16) 0.12(3) 0.046(19) 0.01(2) 0.017(14) 0.028(19)
O4 0.05(2) 0.09(3) 0.049(19) 0.00(2) 0.010(16) 0.04(2)
O5 0.050(18) 0.049(19) 0.035(16) 0.011(14) -0.010(14) 0.007(15)
O6 0.043(16) 0.018(13) 0.052(17) -0.002(13) 0.014(14) -0.006(12)
O7 0.11(3) 0.023(15) 0.044(18) -0.009(14) -0.038(19) 0.007(18)
O8 0.036(16) 0.07(2) 0.035(16) -0.009(16) 0.001(13) -0.001(16)
O10 0.08(3) 0.037(19) 0.07(2) 0.015(17) -0.01(2) -0.001(18)
O11 0.05(2) 0.06(2) 0.038(17) 0.002(16) 0.006(15) -0.037(18)
O12 0.02(2) 0.10(4) 0.04(2) 0.000 0.013(18) 0.000
O13 0.06(2) 0.06(2) 0.035(16) 0.001(16) -0.005(16) -0.005(18)
O15 0.074(14) 0.081(14) 0.070(14) -0.002(9) -0.007(9) 0.001(9)
O16 0.061(13) 0.079(14) 0.070(13) 0.005(9) -0.003(9) 0.005(9)
O17 0.055(12) 0.066(12) 0.057(12) 0.003(9) 0.001(9) 0.005(9)
O18 0.06(2) 0.10(3) 0.041(19) -0.01(2) -0.015(17) 0.02(2)
O19 0.055(11) 0.059(12) 0.044(11) 0.002(9) -0.001(9) -0.011(9)
O20 0.04(2) 0.08(3) 0.03(2) 0.000 -0.001(19) 0.000
O21 0.043(14) 0.055(14) 0.048(14) 0.000 0.005(9) 0.000
O22 0.035(17) 0.11(3) 0.034(16) 0.010(19) -0.002(13) 0.037(19)
O23 0.06(2) 0.06(2) 0.047(18) 0.002(17) 0.002(16) 0.027(18)
O24 0.016(16) 0.06(3) 0.020(17) 0.000 -0.015(14) 0.000
O25 0.032(15) 0.08(2) 0.027(14) -0.019(15) -0.017(12) 0.015(16)
O26 0.026(14) 0.049(18) 0.033(14) 0.007(13) -0.004(12) -0.001(13)
O27 0.06(2) 0.049(19) 0.028(15) 0.019(14) -0.012(14) 0.012(16)
O28 0.018(12) 0.06(2) 0.034(15) 0.013(14) 0.014(11) -0.013(13)
O29 0.042(12) 0.033(12) 0.030(12) 0.000 0.003(9) 0.000
O30 0.04(2) 0.07(3) 0.020(18) 0.000 0.001(17) 0.000
O31 0.025(13) 0.048(17) 0.032(14) 0.002(13) 0.010(11) 0.010(12)
O32 0.045(18) 0.046(18) 0.045(17) 0.010(15) -0.005(14) 0.005(15)
O33 0.06(3) 0.014(18) 0.09(4) 0.000 -0.06(3) 0.000
O34 0.032(14) 0.043(16) 0.025(13) 0.007(12) -0.004(11) 0.001(13)
O35 0.019(13) 0.053(18) 0.031(14) 0.004(13) -0.010(11) 0.008(12)
O36 0.036(15) 0.041(17) 0.036(15) 0.019(13) -0.011(12) -0.002(13)
O38 0.031(9) 0.037(10) 0.032(9) -0.001(8) 0.006(8) -0.007(8)
O39 0.05(2) 0.06(3) 0.010(16) 0.000 -0.018(16) 0.000
O40 0.042(16) 0.031(15) 0.033(14) -0.002(12) -0.005(12) 0.015(13)
O41 0.033(14) 0.020(12) 0.030(13) 0.002(11) 0.002(11) 0.002(11)
O42 0.03(2) 0.05(3) 0.022(18) 0.000 0.011(16) 0.000
O43 0.030(9) 0.039(10) 0.039(10) -0.003(8) -0.007(8) -0.009(8)
O44 0.036(15) 0.06(2) 0.021(13) -0.004(14) 0.004(11) -0.014(15)
O45 0.050(17) 0.046(18) 0.021(13) -0.001(12) 0.005(12) -0.017(15)
O46 0.06(2) 0.06(2) 0.06(2) 0.000 -0.004(10) 0.000
O47 0.027(14) 0.09(3) 0.025(14) -0.006(16) -0.004(12) -0.004(16)
O51 0.039(10) 0.038(10) 0.033(9) 0.003(8) -0.018(8) -0.004(8)
O52 0.028(9) 0.038(10) 0.035(9) 0.002(8) -0.011(8) -0.006(8)
Na1 0.052(18) 0.08(2) 0.12(3) 0.05(2) -0.023(19) 0.026(17)

loop_
_atom_type_symbol
_atom_type_description
_atom_type_scat_dispersion_real
_atom_type_scat_dispersion_imag
_atom_type_scat_source
W W -0.8490 6.8722 'International Tables Vol C Tables 4.2.6.8 and 6.1.1.4'
Mo Mo -1.6832 0.6857 'International Tables Vol C Tables 4.2.6.8 and 6.1.1.4'
P P 0.1023 0.0942 'International Tables Vol C Tables 4.2.6.8 and 6.1.1.4'
O O 0.0106 0.0060 'International Tables Vol C Tables 4.2.6.8 and 6.1.1.4'
N N 0.0061 0.0033 'International Tables Vol C Tables 4.2.6.8 and 6.1.1.4'
C C 0.0033 0.0016 'International Tables Vol C Tables 4.2.6.8 and 6.1.1.4'
H H 0.0000 0.0000 'International Tables Vol C Tables 4.2.6.8 and 6.1.1.4'
Na Na 0.0362 0.0249 'International Tables Vol C Tables 4.2.6.8 and 6.1.1.4'

loop_
_geom_angle_atom_site_label_1
_geom_angle_atom_site_label_2
_geom_angle_atom_site_label_3
_geom_angle
_geom_angle_site_symmetry_1
_geom_angle_site_symmetry_3
O1 W1 O17 68(2) . .
O1' W1 O17 109.3(19) . .
O1 W1 O18 109(2) . .
O1' W1 O18 107.3(18) . .
O17 W1 O18 94.5(18) . .
O1 W1 O15 98(2) . .
O1' W1 O15 96.9(18) . .
O17 W1 O15 89.5(17) . .
O18 W1 O15 152.5(18) . .
O1 W1 O14 138(2) . .
O1' W1 O14 97(2) . .
O17 W1 O14 152(2) . .
O18 W1 O14 87(2) . .
O15 W1 O14 77(2) . .
O1 W1 O19 140(2) . .
O1' W1 O19 178.2(16) . .
O17 W1 O19 72.4(15) . .
O18 W1 O19 73.0(14) . .
O15 W1 O19 82.5(14) . .
O14 W1 O19 81.3(17) . .
O14 W1' O1' 114(2) . .
O14 W1' O15 95(2) . .
O1' W1' O15 102.1(19) . .
O14 W1' O1 151(3) . .
O15 W1' O1 94(2) . .
O14 W1' O18 95(2) . .
O1' W1' O18 96.9(18) . .
O15 W1' O18 152.5(18) . .
O1 W1' O18 89(2) . .
O14 W1' O17 155(2) . .
O1' W1' O17 90.3(17) . .
O15 W1' O17 83.0(17) . .
O1 W1' O17 53.3(18) . .
O18 W1' O17 77.1(15) . .
O14 W1' W1' 13(2) . 8_565
O15 W1' W1' 81.9(14) . 8_565
O1 W1' W1' 155.8(15) . 8_565
O18 W1' W1' 105.4(13) . 8_565
O17 W1' W1' 148.0(10) . 8_565
W2 W2 O16 127.1(15) 8_565 .
W2 W2 O2 81.2(4) 8_565 .
O16 W2 O2 107(2) . .
W2 W2 O15 127.3(15) 8_565 .
O16 W2 O15 100(2) . .
O2 W2 O15 108(2) . .
W2 W2 O16 40.9(12) 8_565 8_565
O16 W2 O16 86(3) . 8_565
O2 W2 O16 92.5(19) . 8_565
O15 W2 O16 154.8(18) . 8_565
W2 W2 O15 41.2(12) 8_565 8_565
O16 W2 O15 154.9(18) . 8_565
O2 W2 O15 94.1(19) . 8_565
O15 W2 O15 86(3) . 8_565
O16 W2 O15 78.6(17) 8_565 8_565
O3 W3 O27 100.3(15) . .
O3 W3 O22 104.4(17) . .
O27 W3 O22 92.1(13) . .
O3 W3 O21 101.0(18) . .
O27 W3 O21 90.5(17) . .
O22 W3 O21 153.6(17) . .
O3 W3 O16 96.7(16) . .
O27 W3 O16 162.7(16) . .
O22 W3 O16 87.2(16) . .
O21 W3 O16 82.7(18) . .
O3 W3 O20 166.2(16) . .
O27 W3 O20 90.8(14) . .
O22 W3 O20 83.2(13) . .
O21 W3 O20 70.5(14) . .
O16 W3 O20 71.9(16) . .
O4 W4 O26 101.5(16) . .
O4 W4 O22 103.9(16) . .
O26 W4 O22 91.3(12) . .
O4 W4 O23 101.6(16) . .
O26 W4 O23 91.3(13) . .
O22 W4 O23 153.3(17) . .
O4 W4 O17 95.5(16) . .
O26 W4 O17 162.9(15) . .
O22 W4 O17 85.7(14) . .
O23 W4 O17 84.0(15) . .
O4 W4 O19 166.5(15) . .
O26 W4 O19 90.7(13) . .
O22 W4 O19 81.3(15) . .
O23 W4 O19 72.0(14) . .
O17 W4 O19 72.2(14) . .
O5 W5 O25 100.9(14) . .
O5 W5 O24 105.5(16) . .
O25 W5 O24 90.3(14) . .
O5 W5 O23 99.1(16) . .
O25 W5 O23 90.7(14) . .
O24 W5 O23 154.7(16) . .
O5 W5 O18 95.9(16) . .
O25 W5 O18 162.8(15) . .
O24 W5 O18 88.9(16) . .
O23 W5 O18 82.8(16) . .
O5 W5 O19 163.3(13) . .
O25 W5 O19 91.7(13) . .
O24 W5 O19 85.2(14) . .
O23 W5 O19 69.5(14) . .
O18 W5 O19 71.1(14) . .
O5 W5' O25 117(3) . .
O5 W5' O23 113(3) . .
O25 W5' O23 89(2) . .
O5 W5' O24 111(3) . .
O25 W5' O24 84(2) . .
O23 W5' O24 133(2) . .
O5 W5' O18 101(3) . .
O25 W5' O18 141(2) . .
O23 W5' O18 78(2) . .
O24 W5' O18 79.2(19) . .
O6 W6 O31 103.4(13) . .
O6 W6 O30 97.7(14) . .
O31 W6 O30 158.9(14) . .
O6 W6 O36 100.1(14) . .
O31 W6 O36 86.9(13) . .
O30 W6 O36 90.3(15) . .
O6 W6 O25 99.7(15) . .
O31 W6 O25 87.0(12) . .
O30 W6 O25 88.6(16) . .
O36 W6 O25 160.1(13) . .
O6 W6 O29 170.4(11) . .
O31 W6 O29 86.2(11) . .
O30 W6 O29 72.7(12) . .
O36 W6 O29 80.2(13) . .
O25 W6 O29 80.4(14) . .
O7 W7 O31 102.6(16) . .
O7 W7 O35 99.0(15) . .
O31 W7 O35 87.5(12) . .
O7 W7 O32 97.9(16) . .
O31 W7 O32 159.5(13) . .
O35 W7 O32 90.7(12) . .
O7 W7 O26 99.4(14) . .
O31 W7 O26 86.2(12) . .
O35 W7 O26 161.4(13) . .
O32 W7 O26 89.1(12) . .
O7 W7 O28 170.7(15) . .
O31 W7 O28 86.7(11) . .
O35 W7 O28 81.8(11) . .
O32 W7 O28 72.9(12) . .
O26 W7 O28 80.4(11) . .
W8' W8 O8 80(4) . .
W8' W8 O33 100(4) . .
O8 W8 O33 101(2) . .
W8' W8 O27 172(4) . .
O8 W8 O27 99.1(14) . .
O33 W8 O27 88.3(15) . .
W8' W8 O32 82(4) . .
O8 W8 O32 96.7(15) . .
O33 W8 O32 162(2) . .
O27 W8 O32 90.1(13) . .
W8' W8 O34 22(4) . .
O8 W8 O34 99.4(13) . .
O33 W8 O34 86.5(14) . .
O27 W8 O34 161.5(13) . .
O32 W8 O34 89.5(12) . .
W8' W8 O28 97(3) . .
O8 W8 O28 169.2(14) . .
O33 W8 O28 90(2) . .
O27 W8 O28 82.0(12) . .
O32 W8 O28 72.5(12) . .
O34 W8 O28 80.2(10) . .
W8' W8 Na1 92(3) . .
O8 W8 Na1 28.9(13) . .
O33 W8 Na1 73.0(19) . .
O27 W8 Na1 91.1(11) . .
O32 W8 Na1 124.7(11) . .
O34 W8 Na1 104.3(9) . .
O28 W8 Na1 161.7(10) . .
W8 W8' O34 151(5) . .
W8 W8' O8 82(4) . .
O34 W8' O8 123(2) . .
W8 W8' O32 83(4) . .
O34 W8' O32 106(2) . .
O8 W8' O32 97(2) . .
W8 W8' O33 65(4) . .
O34 W8' O33 95(2) . .
O8 W8' O33 95(2) . .
O32 W8' O33 144(2) . .
W8 W8' O27 7(3) . .
O34 W8' O27 154(2) . .
O8 W8' O27 81.9(17) . .
O32 W8' O27 76.7(16) . .
O33 W8' O27 72.0(16) . .
W8 W8' O28 71(3) . .
O34 W8' O28 85.6(17) . .
O8 W8' O28 151(2) . .
O32 W8' O28 69.8(15) . .
O33 W8' O28 83(2) . .
O27 W8' O28 70.5(13) . .
W8 W8' W9 168(4) . .
O34 W8' W9 17.2(13) . .
O8 W8' W9 107.5(16) . .
O32 W8' W9 102.5(14) . .
O33 W8' W9 105.5(15) . .
O27 W8' W9 170.6(14) . .
O28 W8' W9 100.3(11) . .
O9 W9 O34 100.3(14) . .
O9 W9 O39 103.5(17) . .
O34 W9 O39 90.6(14) . .
O9 W9 O40 95.7(14) . .
O34 W9 O40 88.5(12) . .
O39 W9 O40 160.7(15) . .
O9 W9 O45 94.2(14) . .
O34 W9 O45 165.2(11) . .
O39 W9 O45 88.6(14) . .
O40 W9 O45 87.4(12) . .
O9 W9 O38 164.9(14) . .
O34 W9 O38 90.7(11) . .
O39 W9 O38 86.6(15) . .
O40 W9 O38 74.1(11) . .
O45 W9 O38 74.5(11) . .
O9 W9 W8' 87.9(13) . .
O34 W9 W8' 13.6(10) . .
O39 W9 W8' 99.0(12) . .
O40 W9 W8' 84.1(10) . .
O45 W9 W8' 171.4(9) . .
O38 W9 W8' 101.8(9) . .
O10 W10 O35 99.5(16) . .
O10 W10 O41 100.8(16) . .
O35 W10 O41 89.0(12) . .
O10 W10 O44 94.3(16) . .
O35 W10 O44 165.9(13) . .
O41 W10 O44 91.0(11) . .
O10 W10 O40 100.8(16) . .
O35 W10 O40 88.4(12) . .
O41 W10 O40 158.4(11) . .
O44 W10 O40 86.3(11) . .
O10 W10 O38 167.4(15) . .
O35 W10 O38 90.8(12) . .
O41 W10 O38 86.4(10) . .
O44 W10 O38 75.1(12) . .
O40 W10 O38 72.1(10) . .
O11 W11 O36 100.0(14) . .
O11 W11 O41 102.1(14) . .
O36 W11 O41 90.9(13) . .
O11 W11 O42 97.9(15) . .
O36 W11 O42 88.7(15) . .
O41 W11 O42 159.7(11) . .
O11 W11 O43 95.3(14) . .
O36 W11 O43 163.8(12) . .
O41 W11 O43 91.0(11) . .
O42 W11 O43 84.0(14) . .
O11 W11 O37 167.0(16) . .
O36 W11 O37 90.3(13) . .
O41 W11 O37 85.4(10) . .
O42 W11 O37 74.3(11) . .
O43 W11 O37 73.9(12) . .
O12 W12 O43 99.3(13) . .
O12 W12 O43 99.2(13) . 8_565
O43 W12 O43 88.5(17) . 8_565
O12 W12 O47 101.8(13) . 8_565
O43 W12 O47 159.0(12) . 8_565
O43 W12 O47 88.8(13) 8_565 8_565
O12 W12 O47 101.8(13) . .
O43 W12 O47 88.8(13) . .
O43 W12 O47 159.0(12) 8_565 .
O47 W12 O47 86(2) 8_565 .
O12 W12 O37 169.3(17) . .
O43 W12 O37 73.3(10) . .
O43 W12 O37 73.3(10) 8_565 .
O47 W12 O37 86.0(10) 8_565 .
O47 W12 O37 86.0(10) . .
O13 W13 O45 96.5(14) . .
O13 W13 O44 97.4(14) . .
O45 W13 O44 91.6(12) . .
O13 W13 O89 103.4(18) . .
O45 W13 O89 85.5(18) . .
O44 W13 O89 159.2(16) . .
O13 W13 O47 103.1(14) . .
O45 W13 O47 160.2(12) . .
O44 W13 O47 88.5(14) . .
O89 W13 O47 87.4(19) . .
O13 W13 O46 101(2) . .
O45 W13 O46 73.0(19) . .
O44 W13 O46 157.4(19) . .
O89 W13 O46 13(2) . .
O47 W13 O46 100(2) . .
O13 W13 O38 166.2(14) . .
O45 W13 O38 73.7(11) . .
O44 W13 O38 73.7(11) . .
O89 W13 O38 85.8(16) . .
O47 W13 O38 87.3(10) . .
O46 W13 O38 85.9(18) . .
O19 P1 O19 117(3) 8_565 .
O19 P1 O20 105.8(16) 8_565 .
O19 P1 O20 105.8(16) . .
O29 P2 O28 113.8(15) . 8_565
O29 P2 O28 113.8(15) . .
O28 P2 O28 113(2) 8_565 .
O37 P3 O38 113.7(13) . 8_565
O37 P3 O38 113.7(13) . .
O38 P3 O38 108(2) 8_565 .
W1 O1' W1' 16.4(5) . .
W1 O1 W1' 12.4(7) . .
W2 O2 W2 17.5(8) 8_565 .
W5' O5 W5 5.6(17) . .
W8' O8 W8 17.5(10) . .
W8' O8 Na1 136(2) . .
W8 O8 Na1 131(2) . .
W1' O14 W1' 153(4) . 8_565
W1' O14 W1 5.7(7) . .
W1' O14 W1 157(3) 8_565 .
W1' O14 W1 157(3) . 8_565
W1' O14 W1 5.7(7) 8_565 8_565
W1 O14 W1 159(3) . 8_565
W2 O15 W1' 148(3) . .
W2 O15 W1 157(3) . .
W1' O15 W1 13.4(5) . .
W2 O15 W2 11.5(4) . 8_565
W1' O15 W2 138(2) . 8_565
W1 O15 W2 149(2) . 8_565
W2 O16 W2 12.0(5) . 8_565
W2 O16 W3 130(2) . .
W2 O16 W3 126(2) 8_565 .
W1 O17 W4 128(2) . .
W1 O17 W1' 7.2(6) . .
W4 O17 W1' 124.5(18) . .
W1 O18 W5 130(2) . .
W1 O18 W1' 13.8(5) . .
W5 O18 W1' 128(2) . .
W1 O18 W5' 138(2) . .
W5 O18 W5' 10.1(10) . .
W1' O18 W5' 138(2) . .
P1 O19 W4 130.9(19) . .
P1 O19 W5 120.1(19) . .
W4 O19 W5 90.9(11) . .
P1 O19 W1 128.9(19) . .
W4 O19 W1 87.0(12) . .
W5 O19 W1 85.8(10) . .
P1 O20 W3 127.4(13) . .
P1 O20 W3 127.4(13) . 8_565
W3 O20 W3 90.9(14) . 8_565
W3 O21 W3 128(2) . 8_565
W3 O22 W4 150.8(17) . .
W5 O23 W5' 11.9(10) . .
W5 O23 W4 128(2) . .
W5' O23 W4 139(2) . .
W5 O24 W5 153.0(19) 8_565 .
W5 O24 W5' 156(2) 8_565 .
W5 O24 W5' 9.8(10) . .
W5 O24 W5' 9.8(10) 8_565 8_565
W5 O24 W5' 156(2) . 8_565
W5' O24 W5' 155(3) . 8_565
W5 O25 W5' 12.4(10) . .
W5 O25 W6 160(2) . .
W5' O25 W6 148(2) . .
W4 O26 W7 157.7(18) . .
W3 O27 W8 160.5(19) . .
W3 O27 W8' 160.8(18) . .
W8 O27 W8' 1.8(8) . .
P2 O28 W7 131.6(14) . .
P2 O28 W8 133.0(17) . .
W7 O28 W8 91.7(11) . .
P2 O28 W8' 129.7(18) . .
W7 O28 W8' 89.8(13) . .
W8 O28 W8' 11.7(6) . .
P2 O29 W6 132.1(10) . .
P2 O29 W6 132.1(10) . 8_565
W6 O29 W6 90.6(13) . 8_565
W6 O30 W6 124(2) . 8_565
W6 O31 W7 157.5(18) . .
W8' O32 W8 15.2(8) . .
W8' O32 W7 125.0(19) . .
W8 O32 W7 122.9(17) . .
W8 O33 W8 152(4) 8_565 .
W8 O33 W8' 14.4(8) 8_565 8_565
W8 O33 W8' 149(3) . 8_565
W8 O33 W8' 149(3) 8_565 .
W8 O33 W8' 14.4(8) . .
W8' O33 W8' 140(3) 8_565 .
W8' O34 W9 149(2) . .
W8' O34 W8 7.4(13) . .
W9 O34 W8 156.6(17) . .
W10 O35 W7 157.8(18) . .
W11 O36 W6 156.0(17) . .
P3 O37 W11 124.1(12) . .
P3 O37 W11 124.1(12) . 8_565
W11 O37 W11 95.4(14) . 8_565
P3 O37 W12 120(2) . .
W11 O37 W12 92.8(11) . .
W11 O37 W12 92.8(11) 8_565 .
P3 O38 W9 126.8(15) . .
P3 O38 W10 122.1(15) . .
W9 O38 W10 96.2(12) . .
P3 O38 W13 117.7(17) . .
W9 O38 W13 93.8(10) . .
W10 O38 W13 92.0(10) . .
W9 O39 W9 154.6(19) 8_565 .
W9 O40 W10 117.5(13) . .
W10 O41 W11 157.6(15) . .
W11 O42 W11 115.7(17) . 8_565
W12 O43 W11 120.1(14) . .
W13 O44 W10 119.2(15) . .
W13 O45 W9 117.9(13) . .
W13 O46 W13 125(3) 8_565 .
W12 O47 W13 152(2) . .
W13 O89 W13 150(3) 8_565 .
Na1 O90 Na1 87(6) 8_565 .
C2 N1 C2 85(7) 8_565 .
C2 N1 C1 123(5) 8_565 .
C2 N1 C1 123(5) . .
N1 C2 C2 47(4) . 8_565
O82 Na1 O90 142(4) . .
O82 Na1 O8 53(2) . .
O90 Na1 O8 106(5) . .
O82 Na1 Na1 161(2) . 8_565
O90 Na1 Na1 47(3) . 8_565
O8 Na1 Na1 112.2(12) . 8_565
O82 Na1 W8 73(2) . .
O90 Na1 W8 89(4) . .
O8 Na1 W8 19.9(9) . .
Na1 Na1 W8 93.0(6) 8_565 .

loop_
_geom_bond_atom_site_label_1
_geom_bond_atom_site_label_2
_geom_bond_distance
_geom_bond_site_symmetry_2
W1 O1 1.52(5) .
W1 O1' 1.68(4) .
W1 O17 1.73(4) .
W1 O18 1.79(4) .
W1 O15 2.05(4) .
W1 O14 2.062(11) .
W1 O19 2.51(3) .
W1' O14 1.604(16) .
W1' O1' 1.75(4) .
W1' O15 1.85(4) .
W1' O1 1.85(5) .
W1' O18 1.99(4) .
W1' O17 2.16(4) .
W1' W1' 3.122(16) 8_565
W2 W2 0.519(10) 8_565
W2 O16 1.63(4) .
W2 O2 1.70(7) .
W2 O15 1.72(4) .
W2 O16 1.99(4) 8_565
W2 O15 2.07(4) 8_565
W3 O3 1.75(3) .
W3 O27 1.88(3) .
W3 O22 1.90(4) .
W3 O21 1.92(2) .
W3 O16 2.05(4) .
W3 O20 2.42(3) .
W4 O4 1.72(4) .
W4 O26 1.82(3) .
W4 O22 1.93(3) .
W4 O23 1.95(3) .
W4 O17 2.01(4) .
W4 O19 2.36(4) .
W5 O5 1.69(3) .
W5 O25 1.84(3) .
W5 O24 1.887(9) .
W5 O23 1.90(3) .
W5 O18 1.97(3) .
W5 O19 2.49(3) .
W5' O5 1.32(5) .
W5' O25 1.85(5) .
W5' O23 1.94(5) .
W5' O24 2.10(4) .
W5' O18 2.14(5) .
W6 O6 1.68(3) .
W6 O31 1.82(3) .
W6 O30 1.921(19) .
W6 O36 1.95(3) .
W6 O25 1.96(3) .
W6 O29 2.38(3) .
W7 O7 1.73(3) .
W7 O31 1.90(3) .
W7 O35 1.92(2) .
W7 O32 1.94(3) .
W7 O26 1.98(3) .
W7 O28 2.36(3) .
W8 W8' 0.51(3) .
W8 O8 1.68(3) .
W8 O33 1.868(15) .
W8 O27 1.89(3) .
W8 O32 1.94(3) .
W8 O34 1.94(3) .
W8 O28 2.38(3) .
W8 Na1 3.72(4) .
W8' O34 1.48(4) .
W8' O8 1.67(4) .
W8' O32 1.93(4) .
W8' O33 2.02(3) .
W8' O27 2.40(4) .
W8' O28 2.50(4) .
W8' W9 3.22(3) .
W9 O9 1.72(3) .
W9 O34 1.85(3) .
W9 O39 1.911(8) .
W9 O40 1.92(3) .
W9 O45 2.04(3) .
W9 O38 2.21(3) .
W10 O10 1.69(3) .
W10 O35 1.86(2) .
W10 O41 1.89(3) .
W10 O44 1.97(3) .
W10 O40 1.97(3) .
W10 O38 2.26(3) .
W11 O11 1.69(3) .
W11 O36 1.85(3) .
W11 O41 1.91(3) .
W11 O42 1.967(19) .
W11 O43 2.01(3) .
W11 O37 2.25(3) .
W12 O12 1.72(4) .
W12 O43 1.86(3) .
W12 O43 1.86(3) 8_565
W12 O47 1.90(3) 8_565
W12 O47 1.91(3) .
W12 O37 2.38(4) .
W13 O13 1.78(3) .
W13 O45 1.87(3) .
W13 O44 1.90(3) .
W13 O89 1.915(13) .
W13 O47 1.92(3) .
W13 O46 2.08(3) .
W13 O38 2.37(3) .
W15 O40 1.94(4) .
P1 O19 1.56(4) 8_565
P1 O19 1.56(4) .
P1 O20 1.59(4) .
P2 O29 1.46(4) .
P2 O28 1.48(3) 8_565
P2 O28 1.48(3) .
P3 O37 1.69(4) .
P3 O38 1.78(3) 8_565
P3 O38 1.78(3) .
O8 Na1 2.39(5) .
O55 O55 0.83(11) 8_565
O82 Na1 2.22(9) .
O90 Na1 2.35(13) 8_565
O90 Na1 2.35(13) .
N1 C2 1.50(2) 8_565
N1 C2 1.50(2) .
N1 C1 1.50(2) .
N2 C3 1.50(2) .
N3 C4 1.50(2) .
C2 C2 2.03(15) 8_565
Na1 Na1 3.23(8) 8_565
